data_4031557
loop_
_publ_author_name
'Baybarz, R.D.'
'Fahey, J.A.'
'Haire, R.G.'

_publ_section_title
;
 The preparation, crystal structures and some properties of californium
 oxysulfate and oxysulfide
;
_journal_name_full 'Journal of Inorganic and Nuclear Chemistry'
_journal_page_first 2023
_journal_page_last 2027
_journal_volume 36
_journal_year 1974
_chemical_formula_sum 'Cf2 O2 S'
_space_group_IT_number 164
_symmetry_space_group_name_Hall '-P 3 2"'
_symmetry_space_group_name_H-M 'P -3 m 1'
_cell_angle_alpha 90
_cell_angle_beta 90
_cell_angle_gamma 120
_cell_formula_units_Z 1
_cell_length_a 3.844
_cell_length_b 3.844
_cell_length_c 6.656
_cell_volume 85.175
_citation_journal_id_ASTM JINCAO
_cod_data_source_file Baybarz_JINCAO_1974_1804.cif
_cod_data_source_block Cf2O2S1
_cod_original_cell_volume 85.17472
_cod_original_formula_sum 'Cf2 O2 S1'
_cod_database_code 4031557

loop_
_symmetry_equiv_pos_as_xyz
x,y,z
-y,x-y,z
-x+y,-x,z
y,x,-z
-x,-x+y,-z
x-y,-y,-z
-x,-y,-z
y,-x+y,-z
x-y,x,-z
-y,-x,z
x,x-y,z
-x+y,y,z

loop_
_atom_site_label
_atom_site_type_symbol
_atom_site_fract_x
_atom_site_fract_y
_atom_site_fract_z
_atom_site_occupancy
_atom_site_U_iso_or_equiv
Cf1 Cf+3 0.3333 0.6667 0.28 1 0.0
O1 O-2 0.3333 0.6667 0.64 1 0.0
S1 S-2 0 0 0 1 0.0
